data_8000319
loop_
_publ_author_name
'Malaspina, Lorraine A.'
'Wieduwilt, Erna K.'
'Bergmann, Justin'
'Kleemiss, Florian'
'Meyer, Benjamin'
'Ruiz-L\'opez, Manuel F'
'Pal, Rumpa'
'Hupf, Emanuel'
'Beckmann, Jens'
'Piltz, Ross O.'
'Edwards, Alison J.'
'Grabowsky, Simon'
'Genoni, Alessandro'

_publ_section_title
;
 Fast and Accurate Quantum Crystallography: From Small to Large, from
 Light to Heavy.
;
_journal_name_full 'The journal of physical chemistry letters'
_journal_page_first 6973
_journal_page_last 6982
_journal_paper_doi 10.1021/acs.jpclett.9b02646
_journal_year 2019
_chemical_absolute_configuration syn
_chemical_formula_moiety 'C28 H37 N5 O7, 3(H2 O)'
_chemical_formula_sum 'C28 H43 N5 O10'
_chemical_formula_weight 609.6824
_chemical_name_common 'Leu-enkephalin trihydrate'
_space_group_IT_number 19
_space_group_name_Hall 'P 2ac 2ab'
_space_group_name_H-M_alt 'P 21 21 21'
_symmetry_cell_setting orthorhombic
_symmetry_Int_Tables_number 19
_symmetry_space_group_name_Hall 'P 2ac 2ab'
_symmetry_space_group_name_H-M 'P 21 21 21'
_atom_sites_solution_hydrogens difmap
_audit_creation_date 2019-01-25T13:30:41-00:00
_audit_creation_method 'WinGX routine CIF_UPDATE'
_cell_angle_alpha 90
_cell_angle_beta 90
_cell_angle_gamma 90
_cell_formula_units_Z 4
_cell_length_a 10.851(4)
_cell_length_b 13.095(3)
_cell_length_c 21.192(4)
_cell_volume 3011.3(14)
_computing_cell_refinement
;
;
_computing_data_collection
;
;
_computing_data_reduction
;
;
_computing_structure_refinement 'Tonto 18.12.17 github v. 2b3dd9c (Capelli, 2014)'
_computing_structure_solution
;
;
_diffrn_ambient_temperature 100(2)
_diffrn_measured_fraction_theta_full 0.959
_diffrn_measured_fraction_theta_max 0.526
_diffrn_measurement_device_type CAD4F?
_diffrn_measurement_method 'serial detector?'
_diffrn_radiation_source 'fine-focus sealed tube'
_diffrn_radiation_type MoK\a
_diffrn_radiation_wavelength 0.71073
_diffrn_reflns_av_unetI/netI 0.1504
_diffrn_reflns_Laue_measured_fraction_full 0.959
_diffrn_reflns_Laue_measured_fraction_max 0.526
_diffrn_reflns_limit_h_max 24
_diffrn_reflns_limit_h_min 0
_diffrn_reflns_limit_k_max 29
_diffrn_reflns_limit_k_min 0
_diffrn_reflns_limit_l_max 45
_diffrn_reflns_limit_l_min 0
_diffrn_reflns_number 40844
_diffrn_reflns_point_group_measured_fraction_full 0.541
_diffrn_reflns_point_group_measured_fraction_max 0.281
_diffrn_reflns_theta_full 25.242
_diffrn_reflns_theta_max 54.797
_diffrn_reflns_theta_min 1.828
_exptl_absorpt_coefficient_mu 0.103
_exptl_absorpt_correction_type none
_exptl_crystal_density_diffrn 1.345
_exptl_crystal_density_method 'not measured'
_exptl_crystal_F_000 1304
_refine_diff_density_max 0.2004
_refine_diff_density_min -0.2165
_refine_diff_density_rms 0.0392
_refine_ls_extinction_method none
_refine_ls_goodness_of_fit_all 0.7104
_refine_ls_goodness_of_fit_gt 0.7104
_refine_ls_hydrogen_treatment refxyz,refU
_refine_ls_matrix_type full
_refine_ls_number_constraints 215
_refine_ls_number_parameters 560
_refine_ls_number_reflns 5851
_refine_ls_number_restraints 0
_refine_ls_R_factor_all 0.0423
_refine_ls_R_factor_gt 0.0423
_refine_ls_shift/su_max 0.006
_refine_ls_structure_factor_coef F
_refine_ls_weighting_details w=1/\s(F)
_refine_ls_weighting_scheme sigma
_refine_ls_wR_factor_all 0.0232
_refine_ls_wR_factor_gt 0.0232
_reflns_Friedel_coverage 0
_reflns_Friedel_fraction_full 0
_reflns_Friedel_fraction_max 0
_reflns_number_gt 5851
_reflns_number_total 10777
_reflns_threshold_expression 'F>0 & F/u(F)>3.0 & |F_calc|>10^-3'
_cod_data_source_file ENK.cif
_cod_data_source_block ENK_HAR
_cod_depositor_comments
;
The following automatic conversions were performed:

'_symmetry_cell_setting' value 'Orthorhombic' changed to
'orthorhombic' according to
/home/data/users/saulius/crontab/automatic-downloads/rss-feeds/ACS/lib/dictionaries/cif_core.dic
dictionary named 'cif_core.dic' version 2.4.2 from 2011-04-26.

Automatic conversion script
Id: cif_fix_values 4973 2017-02-22 13:04:09Z antanas 
;
_cod_original_sg_symbol_Hall 'p 2ac 2ab'
_cod_original_sg_symbol_H-M 'p 21 21 21'
_cod_database_code 8000319
_refine_ls_coordinate_system cartesian
_refine_ls_svd_threshold 0.1E-02

loop_
_symmetry_equiv_pos_as_xyz
'+x, +y, +z'
'-x+1/2, -y, +z+1/2'
'+x+1/2, -y+1/2, -z'
'-x, +y+1/2, -z+1/2'

loop_
_atom_site_label
_atom_site_fract_x
_atom_site_fract_y
_atom_site_fract_z
_atom_site_U_iso_or_equiv
_atom_site_adp_type
_atom_site_occupancy
_atom_site_disorder_group
N1 0.74891(12) 0.30627(9) 0.23111(6) 0.0136(6) Uani 1 0
H1 0.654(2) 0.3218(17) 0.2413(10) 0.041(6) Uiso 1 0
H2 0.755(2) 0.3031(16) 0.1844(10) 0.041(6) Uiso 1 0
H3 0.7967(19) 0.3661(16) 0.2507(10) 0.036(5) Uiso 1 0
C1 0.79300(13) 0.20767(10) 0.25842(6) 0.0112(6) Uani 1 0
H4 0.8845(14) 0.1955(11) 0.2424(7) 0.026(4) Uiso 1 0
C2 0.79053(14) 0.21621(10) 0.33057(6) 0.0131(6) Uani 1 0
H5 0.6937(17) 0.2336(13) 0.3482(8) 0.031(5) Uiso 1 0
H6 0.8487(17) 0.2770(13) 0.3460(8) 0.042(5) Uiso 1 0
C3 0.82927(12) 0.11947(10) 0.36414(6) 0.0126(6) Uani 1 0
C4 0.76838(13) 0.08723(11) 0.41848(7) 0.0170(7) Uani 1 0
H7 0.6935(18) 0.1328(14) 0.4377(8) 0.043(5) Uiso 1 0
C5 0.80702(13) 0.00110(11) 0.45166(7) 0.0183(7) Uani 1 0
H8 0.7579(19) -0.0196(14) 0.4932(10) 0.054(6) Uiso 1 0
C6 0.90821(13) -0.05451(10) 0.43059(6) 0.0138(6) Uani 1 0
O1 0.95018(9) -0.13916(7) 0.46091(5) 0.0181(5) Uani 1 0
H9 0.9081(19) -0.1476(15) 0.5016(9) 0.032(6) Uiso 1 0
C7 0.97029(13) -0.02276(11) 0.37657(7) 0.0172(7) Uani 1 0
H10 1.0463(16) -0.0659(13) 0.3606(8) 0.040(5) Uiso 1 0
C8 0.93090(13) 0.06318(11) 0.34403(7) 0.0166(7) Uani 1 0
H11 0.9812(17) 0.0863(14) 0.3041(8) 0.047(5) Uiso 1 0
C9 0.70461(12) 0.12506(10) 0.23527(6) 0.0105(6) Uani 1 0
O2 0.59314(8) 0.13419(7) 0.24594(4) 0.0132(4) Uani 1 0
N2 0.75291(11) 0.04585(8) 0.20459(5) 0.0117(5) Uani 1 0
H12 0.8404(17) 0.0430(14) 0.1967(8) 0.029(5) Uiso 1 0
C10 0.67114(13) -0.03257(11) 0.18000(7) 0.0141(6) Uani 1 0
H13 0.6072(15) -0.0031(12) 0.1453(8) 0.029(5) Uiso 1 0
H14 0.7200(17) -0.0931(14) 0.1569(8) 0.041(5) Uiso 1 0
C11 0.59191(12) -0.08197(10) 0.23100(6) 0.0120(6) Uani 1 0
O3 0.48373(8) -0.10610(7) 0.22049(5) 0.0150(5) Uani 1 0
N3 0.64487(11) -0.09429(9) 0.28759(6) 0.0142(6) Uani 1 0
H15 0.7336(17) -0.0914(15) 0.2876(9) 0.034(5) Uiso 1 0
C12 0.57580(13) -0.13865(11) 0.33863(7) 0.0168(7) Uani 1 0
H16 0.6317(16) -0.1408(13) 0.3794(8) 0.043(5) Uiso 1 0
H17 0.5429(18) -0.2133(14) 0.3251(9) 0.045(6) Uiso 1 0
C13 0.46307(12) -0.07717(10) 0.35806(6) 0.0125(6) Uani 1 0
O4 0.37878(9) -0.12036(7) 0.38675(5) 0.0176(5) Uani 1 0
N4 0.46159(10) 0.02248(8) 0.34443(5) 0.0112(5) Uani 1 0
H18 0.5246(19) 0.0533(15) 0.3203(10) 0.041(6) Uiso 1 0
C14 0.35875(12) 0.08858(10) 0.35992(6) 0.0108(6) Uani 1 0
H19 0.3012(15) 0.0482(12) 0.3916(8) 0.030(4) Uiso 1 0
C15 0.40099(14) 0.18912(10) 0.38936(7) 0.0141(6) Uani 1 0
H20 0.4635(16) 0.2253(13) 0.3587(8) 0.038(5) Uiso 1 0
H21 0.3188(17) 0.2375(13) 0.3929(8) 0.035(5) Uiso 1 0
C16 0.46074(12) 0.18228(10) 0.45380(6) 0.0121(6) Uani 1 0
C17 0.50481(14) 0.27254(11) 0.48035(7) 0.0188(7) Uani 1 0
H22 0.4930(17) 0.3397(13) 0.4539(8) 0.044(5) Uiso 1 0
C18 0.55816(15) 0.27341(12) 0.53973(7) 0.0223(8) Uani 1 0
H23 0.5922(17) 0.3418(13) 0.5616(8) 0.040(5) Uiso 1 0
C19 0.56917(14) 0.18301(12) 0.57387(7) 0.0198(7) Uani 1 0
H24 0.6047(16) 0.1821(13) 0.6178(8) 0.043(5) Uiso 1 0
C20 0.52743(13) 0.09246(12) 0.54770(7) 0.0185(7) Uani 1 0
H25 0.5355(16) 0.0239(13) 0.5725(8) 0.038(5) Uiso 1 0
C21 0.47294(13) 0.09200(11) 0.48806(7) 0.0154(7) Uani 1 0
H26 0.4409(17) 0.0234(13) 0.4693(8) 0.043(5) Uiso 1 0
C22 0.27569(12) 0.11179(10) 0.30306(6) 0.0114(6) Uani 1 0
O5 0.18853(9) 0.17096(8) 0.30977(4) 0.0190(5) Uani 1 0
N5 0.30012(10) 0.06474(9) 0.24871(5) 0.0116(5) Uani 1 0
H27 0.3731(17) 0.0229(14) 0.2435(9) 0.034(5) Uiso 1 0
C23 0.22596(12) 0.08241(10) 0.19249(6) 0.0104(6) Uani 1 0
H28 0.2147(16) 0.1626(12) 0.1871(7) 0.033(5) Uiso 1 0
C24 0.29655(13) 0.03919(11) 0.13564(6) 0.0144(6) Uani 1 0
H29 0.3918(16) 0.0624(13) 0.1377(8) 0.040(5) Uiso 1 0
H30 0.2899(15) -0.0437(12) 0.1406(7) 0.030(5) Uiso 1 0
C25 0.24851(13) 0.07028(11) 0.07094(6) 0.0145(6) Uani 1 0
H31 0.1503(16) 0.0534(13) 0.0710(8) 0.036(5) Uiso 1 0
C26 0.27175(17) 0.18295(12) 0.05749(8) 0.0242(8) Uani 1 0
H32 0.219(2) 0.2304(16) 0.0928(10) 0.059(7) Uiso 1 0
H33 0.3706(19) 0.1993(15) 0.0626(9) 0.050(6) Uiso 1 0
H34 0.235(2) 0.2020(14) 0.0129(10) 0.065(7) Uiso 1 0
C27 0.31114(16) 0.00415(13) 0.02085(8) 0.0214(8) Uani 1 0
H35 0.2885(19) -0.0785(16) 0.0257(9) 0.058(6) Uiso 1 0
H36 0.2906(17) 0.0298(14) -0.0265(9) 0.049(6) Uiso 1 0
H37 0.4097(18) 0.0088(14) 0.0270(9) 0.055(6) Uiso 1 0
C28 0.09876(12) 0.03087(10) 0.19857(6) 0.0110(6) Uani 1 0
O6 0.09467(9) -0.05577(7) 0.22434(5) 0.0163(5) Uani 1 0
O7 0.00723(8) 0.07625(7) 0.17633(4) 0.0148(5) Uani 1 0
O8 1.35016(11) -0.32425(9) 0.42439(5) 0.0204(6) Uani 1 0
H38 1.370(2) -0.2626(19) 0.4124(12) 0.061(8) Uiso 1 0
H39 1.263(2) -0.3222(16) 0.4169(10) 0.033(6) Uiso 1 0
O9 1.11023(10) -0.27011(8) 0.38903(6) 0.0235(6) Uani 1 0
H40 1.052(2) -0.3165(16) 0.3680(10) 0.039(6) Uiso 1 0
H41 1.051(2) -0.2301(17) 0.4171(11) 0.045(7) Uiso 1 0
O10 0.88705(10) -0.16086(9) 0.26152(6) 0.0293(7) Uani 1 0
H42 0.9583(19) -0.1257(16) 0.2408(11) 0.043(7) Uiso 1 0
H43 0.876(2) -0.2196(18) 0.2325(11) 0.050(7) Uiso 1 0

loop_
_atom_site_aniso_label
_atom_site_aniso_U_11
_atom_site_aniso_U_22
_atom_site_aniso_U_33
_atom_site_aniso_U_23
_atom_site_aniso_U_13
_atom_site_aniso_U_12
N1 0.0144(6) 0.0105(5) 0.0157(6) 0.0021(5) -0.0018(5) -0.0009(5)
C1 0.0105(6) 0.0106(6) 0.0124(6) -0.0001(5) -0.0003(5) -0.0009(5)
C2 0.0154(7) 0.0112(6) 0.0125(6) 0.0003(5) -0.0018(6) 0.0012(5)
C3 0.0128(6) 0.0129(6) 0.0120(6) 0.0000(5) -0.0005(5) 0.0006(5)
C4 0.0152(7) 0.0192(7) 0.0166(7) 0.0063(6) 0.0051(5) 0.0050(6)
C5 0.0162(7) 0.0201(7) 0.0185(7) 0.0076(6) 0.0045(6) 0.0033(6)
C6 0.0145(6) 0.0129(6) 0.0141(7) 0.0020(5) -0.0008(5) 0.0003(5)
O1 0.0202(5) 0.0157(5) 0.0184(5) 0.0043(4) -0.0001(5) 0.0021(4)
C7 0.0178(7) 0.0176(7) 0.0163(7) 0.0038(6) 0.0050(6) 0.0066(6)
C8 0.0168(7) 0.0170(7) 0.0159(7) 0.0049(5) 0.0053(6) 0.0050(6)
C9 0.0096(6) 0.0085(5) 0.0133(6) 0.0000(5) 0.0003(5) -0.0003(5)
O2 0.0100(4) 0.0112(4) 0.0185(5) -0.0008(4) 0.0020(4) -0.0006(4)
N2 0.0098(5) 0.0107(5) 0.0146(6) 0.0000(4) 0.0013(5) -0.0008(4)
C10 0.0134(6) 0.0128(6) 0.0162(7) -0.0035(5) 0.0012(5) -0.0005(5)
C11 0.0101(6) 0.0095(5) 0.0164(7) -0.0017(5) -0.0004(5) -0.0004(5)
O3 0.0120(4) 0.0133(5) 0.0197(5) -0.0016(4) -0.0007(4) -0.0024(4)
N3 0.0108(5) 0.0119(5) 0.0199(6) 0.0029(5) 0.0004(5) 0.0003(5)
C12 0.0151(7) 0.0136(7) 0.0217(8) 0.0040(6) -0.0004(6) 0.0017(6)
C13 0.0132(6) 0.0101(6) 0.0141(6) 0.0037(5) 0.0003(5) -0.0015(5)
O4 0.0186(5) 0.0128(5) 0.0214(5) 0.0046(4) 0.0044(4) -0.0032(4)
N4 0.0114(5) 0.0116(5) 0.0106(5) 0.0026(4) 0.0001(4) -0.0012(5)
C14 0.0110(6) 0.0124(6) 0.0090(6) 0.0009(5) -0.0009(5) -0.0013(5)
C15 0.0175(7) 0.0118(6) 0.0130(6) -0.0012(5) -0.0012(6) -0.0011(6)
C16 0.0124(6) 0.0133(6) 0.0106(6) -0.0011(5) -0.0015(5) -0.0008(5)
C17 0.0223(8) 0.0144(7) 0.0197(8) -0.0037(6) -0.0055(6) 0.0001(6)
C18 0.0261(8) 0.0208(8) 0.0201(8) -0.0068(6) -0.0053(7) -0.0019(7)
C19 0.0186(7) 0.0284(8) 0.0125(7) -0.0025(6) -0.0032(6) -0.0049(6)
C20 0.0194(7) 0.0233(8) 0.0129(7) 0.0028(6) -0.0034(6) -0.0060(6)
C21 0.0177(7) 0.0167(7) 0.0117(6) 0.0007(5) -0.0020(5) -0.0051(6)
C22 0.0097(6) 0.0146(6) 0.0100(6) -0.0010(5) 0.0003(5) 0.0011(5)
O5 0.0178(5) 0.0262(5) 0.0130(5) -0.0032(4) -0.0010(4) 0.0098(5)
N5 0.0102(5) 0.0149(5) 0.0098(5) -0.0004(4) -0.0010(4) 0.0025(5)
C23 0.0092(6) 0.0114(6) 0.0105(6) 0.0003(5) 0.0003(5) 0.0007(5)
C24 0.0144(6) 0.0175(7) 0.0113(6) -0.0009(5) 0.0021(5) 0.0040(6)
C25 0.0122(6) 0.0190(7) 0.0122(6) -0.0026(5) 0.0002(5) -0.0003(6)
C26 0.0355(10) 0.0185(8) 0.0188(8) 0.0043(6) 0.0016(7) 0.0046(7)
C27 0.0229(8) 0.0251(8) 0.0163(8) -0.0072(6) 0.0029(7) -0.0014(7)
C28 0.0084(6) 0.0122(6) 0.0123(6) -0.0004(5) -0.0013(5) 0.0028(5)
O6 0.0111(5) 0.0134(4) 0.0245(5) 0.0032(4) -0.0001(4) 0.0002(4)
O7 0.0095(4) 0.0170(5) 0.0178(5) 0.0024(4) -0.0007(4) 0.0012(4)
O8 0.0252(6) 0.0172(6) 0.0188(5) 0.0021(5) -0.0014(5) -0.0009(5)
O9 0.0195(6) 0.0232(6) 0.0277(6) -0.0073(5) -0.0023(5) 0.0003(5)
O10 0.0189(6) 0.0232(6) 0.0457(8) -0.0092(6) 0.0068(6) -0.0041(5)

loop_
_atom_type_symbol
_atom_type_description
_atom_type_scat_dispersion_real
_atom_type_scat_dispersion_imag
_atom_type_scat_source
C C 0 0 'Hirshfeld partitioning of a quantum chemical wavefunction.'
H H 0 0 'Hirshfeld partitioning of a quantum chemical wavefunction.'
N N 0 0 'Hirshfeld partitioning of a quantum chemical wavefunction.'
O O 0 0 'Hirshfeld partitioning of a quantum chemical wavefunction.'

loop_
_geom_angle_atom_site_label_1
_geom_angle_atom_site_label_2
_geom_angle_atom_site_label_3
_geom_angle
_geom_angle_publ_flag
O6 C28 O7 124.31(12) yes
O2 C9 N2 123.34(12) yes
O3 C11 N3 122.56(13) yes
O4 C13 N4 122.99(13) yes
O5 C22 N5 122.93(12) yes
O1 C6 C5 122.64(13) yes
O1 C6 C7 118.04(13) yes
O2 C9 C1 119.17(12) yes
O3 C11 C10 121.07(12) yes
O4 C13 C12 119.10(12) yes
O5 C22 C14 119.02(12) yes
O6 C28 C23 117.51(11) yes
O7 C28 C23 118.15(11) yes
N1 C1 C2 108.52(11) yes
N1 C1 C9 106.67(11) yes
N2 C9 C1 117.49(12) yes
N2 C10 C11 112.94(11) yes
N3 C11 C10 116.34(12) yes
N3 C12 C13 114.13(11) yes
N4 C13 C12 117.89(12) yes
N4 C14 C15 112.10(11) yes
N4 C14 C22 113.10(11) yes
N5 C22 C14 118.03(11) yes
N5 C23 C24 107.92(10) yes
N5 C23 C28 110.90(10) yes
N1 C1 H4 107.8(8) yes
N2 C10 H13 112.5(8) yes
N2 C10 H14 112.6(10) yes
N3 C12 H16 109.1(10) yes
N3 C12 H17 109.8(10) yes
N4 C14 H19 107.5(8) yes
N5 C23 H28 108.0(9) yes
C6 O1 H9 110.6(12) yes
C9 N2 C10 119.01(11) yes
C11 N3 C12 119.89(12) yes
C13 N4 C14 122.90(12) yes
C22 N5 C23 121.58(11) yes
C1 N1 H1 113.2(12) yes
C1 N1 H2 109.2(12) yes
C1 N1 H3 109.9(11) yes
C9 N2 H12 120.1(11) yes
C10 N2 H12 120.8(11) yes
C11 N3 H15 115.1(11) yes
C12 N3 H15 122.4(11) yes
C13 N4 H18 121.7(12) yes
C14 N4 H18 115.1(12) yes
C22 N5 H27 121.5(11) yes
C23 N5 H27 116.6(11) yes
C1 C2 C3 113.77(11) yes
C2 C1 C9 111.17(11) yes
C2 C3 C4 120.71(12) yes
C2 C3 C8 121.28(12) yes
C3 C4 C5 121.31(14) yes
C3 C8 C7 121.40(13) yes
C4 C3 C8 117.90(13) yes
C4 C5 C6 119.94(14) yes
C5 C6 C7 119.32(13) yes
C6 C7 C8 120.14(13) yes
C14 C15 C16 116.48(11) yes
C15 C14 C22 109.04(11) yes
C15 C16 C17 117.44(12) yes
C15 C16 C21 124.10(12) yes
C16 C17 C18 121.14(14) yes
C16 C21 C20 120.56(13) yes
C17 C16 C21 118.46(12) yes
C17 C18 C19 120.05(14) yes
C18 C19 C20 119.45(14) yes
C19 C20 C21 120.33(15) yes
C23 C24 C25 115.92(11) yes
C24 C23 C28 110.53(11) yes
C24 C25 C26 111.76(12) yes
C24 C25 C27 108.76(12) yes
C26 C25 C27 110.18(13) yes
C1 C2 H5 111.0(9) yes
C1 C2 H6 110.5(10) yes
C2 C1 H4 110.3(8) yes
C3 C2 H5 105.6(9) yes
C3 C2 H6 108.4(9) yes
C3 C4 H7 119.9(10) yes
C3 C8 H11 120.3(10) yes
C4 C5 H8 118.2(11) yes
C5 C4 H7 118.7(10) yes
C6 C5 H8 121.8(11) yes
C6 C7 H10 118.8(10) yes
C7 C8 H11 118.3(10) yes
C8 C7 H10 121.1(10) yes
C9 C1 H4 112.2(8) yes
C11 C10 H13 105.7(8) yes
C11 C10 H14 106.8(9) yes
C13 C12 H16 104.7(9) yes
C13 C12 H17 106.6(10) yes
C14 C15 H20 109.2(9) yes
C14 C15 H21 106.4(9) yes
C15 C14 H19 110.3(9) yes
C16 C15 H20 108.0(9) yes
C16 C15 H21 108.7(9) yes
C16 C17 H22 116.9(10) yes
C16 C21 H26 120.0(10) yes
C17 C18 H23 122.9(9) yes
C18 C17 H22 121.9(10) yes
C18 C19 H24 121.5(10) yes
C19 C18 H23 117.0(9) yes
C19 C20 H25 120.5(10) yes
C20 C19 H24 119.0(10) yes
C20 C21 H26 119.4(10) yes
C21 C20 H25 119.2(10) yes
C22 C14 H19 104.5(9) yes
C23 C24 H29 110.0(9) yes
C23 C24 H30 105.0(8) yes
C24 C23 H28 109.7(9) yes
C24 C25 H31 106.2(9) yes
C25 C24 H29 106.8(9) yes
C25 C24 H30 109.2(8) yes
C25 C26 H32 109.0(11) yes
C25 C26 H33 109.4(10) yes
C25 C26 H34 109.4(11) yes
C25 C27 H35 112.8(11) yes
C25 C27 H36 112.1(10) yes
C25 C27 H37 108.9(10) yes
C26 C25 H31 111.1(9) yes
C27 C25 H31 108.7(9) yes
C28 C23 H28 109.8(10) yes
H38 O8 H39 100(2) yes
H40 O9 H41 100.2(17) yes
H42 O10 H43 100.2(17) yes
H1 N1 H2 105.9(17) yes
H1 N1 H3 105.0(16) yes
H2 N1 H3 113.6(16) yes
H5 C2 H6 107.2(13) yes
H13 C10 H14 105.7(13) yes
H16 C12 H17 112.5(13) yes
H20 C15 H21 107.8(12) yes
H29 C24 H30 109.8(13) yes
H32 C26 H33 108.7(14) yes
H32 C26 H34 105.7(15) yes
H33 C26 H34 114.5(15) yes
H35 C27 H36 110.0(14) yes
H35 C27 H37 105.2(14) yes
H36 C27 H37 107.5(14) yes

loop_
_geom_bond_atom_site_label_1
_geom_bond_atom_site_label_2
_geom_bond_distance
_geom_bond_publ_flag
O1 C6 1.3597(15) yes
O2 C9 1.2363(15) yes
O3 C11 1.2359(15) yes
O4 C13 1.2353(15) yes
O5 C22 1.2309(15) yes
O6 C28 1.2599(16) yes
O7 C28 1.2496(15) yes
O1 H9 0.98(2) yes
O8 H38 0.88(2) yes
O8 H39 0.96(2) yes
O9 H40 0.98(2) yes
O9 H41 1.02(2) yes
O10 H42 1.00(2) yes
O10 H43 0.99(2) yes
N1 C1 1.4937(17) yes
N2 C9 1.3317(16) yes
N2 C10 1.4538(17) yes
N3 C11 1.3395(17) yes
N3 C12 1.4386(18) yes
N4 C13 1.3366(16) yes
N4 C14 1.4499(16) yes
N5 C22 1.3329(16) yes
N5 C23 1.4563(16) yes
N1 H1 1.07(2) yes
N1 H2 0.99(2) yes
N1 H3 1.03(2) yes
N2 H12 0.964(18) yes
N3 H15 0.964(19) yes
N4 H18 0.94(2) yes
N5 H27 0.969(18) yes
C1 C2 1.5334(18) yes
C1 C9 1.5267(18) yes
C2 C3 1.5124(18) yes
C3 C4 1.3932(18) yes
C3 C8 1.3932(18) yes
C4 C5 1.3937(19) yes
C5 C6 1.3912(19) yes
C6 C7 1.3917(19) yes
C7 C8 1.3874(19) yes
C10 C11 1.5250(19) yes
C12 C13 1.5212(19) yes
C14 C15 1.5273(18) yes
C14 C22 1.5351(18) yes
C15 C16 1.5144(18) yes
C16 C17 1.3937(18) yes
C16 C21 1.3937(19) yes
C17 C18 1.385(2) yes
C18 C19 1.392(2) yes
C19 C20 1.385(2) yes
C20 C21 1.3952(19) yes
C23 C24 1.5356(18) yes
C23 C28 1.5418(18) yes
C24 C25 1.5225(19) yes
C25 C26 1.524(2) yes
C25 C27 1.529(2) yes
C1 H4 1.062(15) yes
C2 H5 1.138(18) yes
C2 H6 1.067(18) yes
C4 H7 1.087(18) yes
C5 H8 1.06(2) yes
C7 H10 1.055(17) yes
C8 H11 1.051(18) yes
C10 H13 1.083(17) yes
C10 H14 1.072(18) yes
C12 H16 1.056(18) yes
C12 H17 1.079(18) yes
C14 H19 1.059(16) yes
C15 H20 1.052(17) yes
C15 H21 1.096(18) yes
C17 H22 1.051(17) yes
C18 H23 1.075(17) yes
C19 H24 1.009(17) yes
C20 H25 1.043(16) yes
C21 H26 1.043(17) yes
C23 H28 1.064(16) yes
C24 H29 1.078(17) yes
C24 H30 1.093(16) yes
C25 H31 1.088(17) yes
C26 H32 1.13(2) yes
C26 H33 1.10(2) yes
C26 H34 1.06(2) yes
C27 H35 1.11(2) yes
C27 H36 1.081(18) yes
C27 H37 1.079(19) yes
